data_2216543
loop_
_publ_author_name
'Odaba\,so\(glu, Mustafa'
'B\"uy\"ukg\"ung\"or, Orhan'

_publ_section_title
;
 3-(4-Butylphenylamino)isobenzofuran-1(3<i>H</i>)-one
;
_journal_coeditor_code HK2339
_journal_issue 12
_journal_name_full 'Acta Crystallographica Section E'
_journal_page_first o4510
_journal_page_last o4511
_journal_paper_doi 10.1107/S1600536807053226
_journal_volume 63
_journal_year 2007
_chemical_formula_iupac 'C18 H19 N O2'
_chemical_formula_moiety 'C18 H19 N O2'
_chemical_formula_sum 'C18 H19 N O2'
_chemical_formula_weight 281.34
_chemical_name_systematic
;
3-(4-Butylphenylamino)isobenzofuran-1(3H)-one
;
_space_group_IT_number 2
_symmetry_cell_setting triclinic
_symmetry_space_group_name_Hall '-P 1'
_symmetry_space_group_name_H-M 'P -1'
_atom_sites_solution_hydrogens geom
_atom_sites_solution_primary direct
_atom_sites_solution_secondary difmap
_audit_creation_method SHELXL-97
_cell_angle_alpha 89.268(10)
_cell_angle_beta 82.734(10)
_cell_angle_gamma 76.045(10)
_cell_formula_units_Z 2
_cell_length_a 5.8603(7)
_cell_length_b 7.2525(9)
_cell_length_c 18.875(2)
_cell_measurement_reflns_used 16234
_cell_measurement_temperature 296
_cell_measurement_theta_max 27.25
_cell_measurement_theta_min 2.18
_cell_volume 772.16(16)
_computing_cell_refinement 'X-AREA (Stoe & Cie, 2002)'
_computing_data_collection 'X-AREA (Stoe & Cie, 2002)'
_computing_data_reduction 'X-RED32 (Stoe & Cie, 2002)'
_computing_molecular_graphics 'ORTEP-3 for Windows (Farrugia, 1997)'
_computing_publication_material 'WinGX (Farrugia, 1999)'
_computing_structure_refinement 'SHELXL97 (Sheldrick, 1997)'
_computing_structure_solution 'SHELXS97 (Sheldrick, 1997)'
_diffrn_ambient_temperature 296
_diffrn_detector_area_resol_mean 6.67
_diffrn_measured_fraction_theta_full 0.992
_diffrn_measured_fraction_theta_max 0.992
_diffrn_measurement_device_type 'Stoe IPDS-2'
_diffrn_measurement_method \w
_diffrn_radiation_monochromator 'plane graphite'
_diffrn_radiation_type MoK\a
_diffrn_radiation_wavelength 0.71073
_diffrn_reflns_av_R_equivalents 0.1047
_diffrn_reflns_av_sigmaI/netI 0.0592
_diffrn_reflns_limit_h_max 7
_diffrn_reflns_limit_h_min -7
_diffrn_reflns_limit_k_max 8
_diffrn_reflns_limit_k_min -8
_diffrn_reflns_limit_l_max 23
_diffrn_reflns_limit_l_min -23
_diffrn_reflns_number 16234
_diffrn_reflns_theta_full 26.00
_diffrn_reflns_theta_max 26.00
_diffrn_reflns_theta_min 2.18
_diffrn_standards_decay_% <2
_diffrn_standards_number 0
_exptl_absorpt_coefficient_mu 0.079
_exptl_absorpt_correction_T_max 0.9918
_exptl_absorpt_correction_T_min 0.9603
_exptl_absorpt_correction_type integration
_exptl_absorpt_process_details '(X-RED32; Stoe & Cie, 2002)'
_exptl_crystal_colour colorless
_exptl_crystal_density_diffrn 1.210
_exptl_crystal_density_method 'not measured'
_exptl_crystal_description plane
_exptl_crystal_F_000 300
_exptl_crystal_size_max 0.710
_exptl_crystal_size_mid 0.333
_exptl_crystal_size_min 0.070
_refine_diff_density_max 0.297
_refine_diff_density_min -0.220
_refine_ls_extinction_coef 0.051(11)
_refine_ls_extinction_expression Fc^*^=kFc[1+0.001xFc^2^\l^3^/sin(2\q)]^-1/4^
_refine_ls_extinction_method 'SHELXL97 (Sheldrick, 1997)'
_refine_ls_goodness_of_fit_ref 1.046
_refine_ls_hydrogen_treatment mixed
_refine_ls_matrix_type full
_refine_ls_number_parameters 195
_refine_ls_number_reflns 3002
_refine_ls_number_restraints 0
_refine_ls_restrained_S_all 1.046
_refine_ls_R_factor_all 0.1273
_refine_ls_R_factor_gt 0.0798
_refine_ls_shift/su_max 0.000
_refine_ls_shift/su_mean 0.000
_refine_ls_structure_factor_coef Fsqd
_refine_ls_weighting_details 'calc w=1/[\s^2^(Fo^2^)+(0.0977P)^2^+0.5206P] where P=(Fo^2^+2Fc^2^)/3'
_refine_ls_weighting_scheme calc
_refine_ls_wR_factor_gt 0.2258
_refine_ls_wR_factor_ref 0.2492
_reflns_number_gt 1669
_reflns_number_total 3002
_reflns_threshold_expression I>2\s(I)
_cod_data_source_file hk2339.cif
_cod_data_source_block I
_cod_original_cell_volume 772.18(16)
_cod_original_sg_symbol_H-M P-1
_cod_database_code 2216543
_cod_database_fobs_code 2216543

loop_
_symmetry_equiv_pos_as_xyz
'x, y, z'
'-x, -y, -z'

loop_
_atom_site_type_symbol
_atom_site_label
_atom_site_fract_x
_atom_site_fract_y
_atom_site_fract_z
_atom_site_U_iso_or_equiv
_atom_site_adp_type
_atom_site_calc_flag
_atom_site_refinement_flags
_atom_site_occupancy
O O1 0.9390(5) 0.2237(4) 0.41838(16) 0.0799(9) Uani d . 1
O O2 0.7034(5) 0.2755(4) 0.33295(15) 0.0698(8) Uani d . 1
N N1 0.3062(6) 0.3156(4) 0.30706(19) 0.0642(9) Uani d . 1
H H19 0.193(7) 0.303(5) 0.349(2) 0.066(11) Uiso d . 1
C C1 0.7958(7) 0.1738(5) 0.3882(2) 0.0630(10) Uani d . 1
C C2 0.6939(7) 0.0084(5) 0.3981(2) 0.0603(10) Uani d . 1
C C3 0.7386(7) -0.1397(6) 0.4462(2) 0.0673(11) Uani d . 1
H H3 0.8495 -0.1452 0.4778 0.081 Uiso calc R 1
C C4 0.6142(8) -0.2759(6) 0.4454(2) 0.0734(12) Uani d . 1
H H4 0.6401 -0.3757 0.4772 0.088 Uiso calc R 1
C C5 0.4506(9) -0.2681(6) 0.3983(3) 0.0791(13) Uani d . 1
H H5 0.3711 -0.3646 0.3983 0.095 Uiso calc R 1
C C6 0.4009(8) -0.1202(5) 0.3506(2) 0.0702(11) Uani d . 1
H H6 0.2865 -0.1136 0.3201 0.084 Uiso calc R 1
C C7 0.5296(7) 0.0162(5) 0.3507(2) 0.0594(10) Uani d . 1
C C8 0.5281(7) 0.1874(5) 0.3051(2) 0.0621(10) Uani d . 1
H H8 0.5860 0.1452 0.2556 0.074 Uiso calc R 1
C C9 0.2634(7) 0.4695(5) 0.2608(2) 0.0601(10) Uani d . 1
C C10 0.0367(7) 0.5832(5) 0.2629(2) 0.0643(10) Uani d . 1
H H10 -0.0839 0.5599 0.2962 0.077 Uiso calc R 1
C C11 -0.0127(8) 0.7312(5) 0.2161(2) 0.0717(11) Uani d . 1
H H11 -0.1673 0.8049 0.2184 0.086 Uiso calc R 1
C C12 0.1583(8) 0.7737(6) 0.1661(2) 0.0704(11) Uani d . 1
C C13 0.3872(8) 0.6597(6) 0.1651(2) 0.0781(12) Uani d . 1
H H13 0.5071 0.6830 0.1316 0.094 Uiso calc R 1
C C14 0.4421(7) 0.5127(6) 0.2125(2) 0.0717(11) Uani d . 1
H H14 0.5980 0.4432 0.2120 0.086 Uiso calc R 1
C C15 0.1054(10) 0.9338(6) 0.1145(3) 0.0890(15) Uani d . 1
H H15A 0.2080 0.8983 0.0698 0.107 Uiso calc R 1
H H15B -0.0571 0.9523 0.1047 0.107 Uiso calc R 1
C C16 0.1391(12) 1.1171(7) 0.1414(3) 0.1084(18) Uani d . 1
H H16A 0.3021 1.0979 0.1508 0.130 Uiso calc R 1
H H16B 0.0382 1.1507 0.1865 0.130 Uiso calc R 1
C C17 0.0844(13) 1.2847(8) 0.0908(3) 0.116(2) Uani d . 1
H H17A -0.0642 1.2868 0.0728 0.139 Uiso calc R 1
H H17B 0.0636 1.4020 0.1176 0.139 Uiso calc R 1
C C18 0.2664(14) 1.2782(10) 0.0306(4) 0.143(3) Uani d . 1
H H18A 0.2871 1.1634 0.0033 0.171 Uiso calc R 1
H H18B 0.4130 1.2812 0.0477 0.171 Uiso calc R 1
H H18C 0.2198 1.3859 0.0010 0.171 Uiso calc R 1

loop_
_atom_site_aniso_label
_atom_site_aniso_U_11
_atom_site_aniso_U_22
_atom_site_aniso_U_33
_atom_site_aniso_U_12
_atom_site_aniso_U_13
_atom_site_aniso_U_23
O1 0.0755(19) 0.091(2) 0.085(2) -0.0365(17) -0.0207(16) 0.0157(16)
O2 0.0691(17) 0.0628(16) 0.0837(19) -0.0239(13) -0.0195(14) 0.0228(14)
N1 0.061(2) 0.0579(19) 0.071(2) -0.0118(16) -0.0050(16) 0.0156(16)
C1 0.062(2) 0.058(2) 0.068(2) -0.0150(19) -0.005(2) 0.0097(19)
C2 0.062(2) 0.054(2) 0.062(2) -0.0117(17) -0.0036(18) 0.0065(17)
C3 0.074(3) 0.059(2) 0.066(2) -0.010(2) -0.011(2) 0.0105(19)
C4 0.093(3) 0.051(2) 0.073(3) -0.015(2) -0.004(2) 0.013(2)
C5 0.100(3) 0.051(2) 0.087(3) -0.025(2) -0.004(3) 0.003(2)
C6 0.079(3) 0.050(2) 0.082(3) -0.016(2) -0.010(2) -0.006(2)
C7 0.063(2) 0.047(2) 0.064(2) -0.0093(17) -0.0004(18) 0.0009(17)
C8 0.067(2) 0.055(2) 0.065(2) -0.0164(19) -0.0071(19) 0.0053(18)
C9 0.069(2) 0.052(2) 0.063(2) -0.0192(18) -0.0152(19) 0.0112(18)
C10 0.063(2) 0.057(2) 0.071(3) -0.0130(19) -0.0016(19) 0.0022(19)
C11 0.073(3) 0.051(2) 0.086(3) -0.0042(19) -0.014(2) 0.005(2)
C12 0.082(3) 0.059(2) 0.072(3) -0.019(2) -0.017(2) 0.014(2)
C13 0.082(3) 0.080(3) 0.074(3) -0.024(2) -0.005(2) 0.023(2)
C14 0.065(2) 0.072(3) 0.076(3) -0.016(2) -0.004(2) 0.017(2)
C15 0.115(4) 0.068(3) 0.089(3) -0.024(3) -0.030(3) 0.019(2)
C16 0.156(5) 0.081(3) 0.098(4) -0.038(3) -0.033(4) 0.023(3)
C17 0.148(5) 0.079(3) 0.116(5) -0.025(4) -0.013(4) 0.024(3)
C18 0.178(7) 0.123(5) 0.107(5) -0.017(5) 0.015(5) 0.022(4)

loop_
_atom_type_symbol
_atom_type_description
_atom_type_scat_dispersion_real
_atom_type_scat_dispersion_imag
_atom_type_scat_source
C C 0.0033 0.0016 'International Tables Vol C Tables 4.2.6.8 and 6.1.1.4'
H H 0.0000 0.0000 'International Tables Vol C Tables 4.2.6.8 and 6.1.1.4'
N N 0.0061 0.0033 'International Tables Vol C Tables 4.2.6.8 and 6.1.1.4'
O O 0.0106 0.0060 'International Tables Vol C Tables 4.2.6.8 and 6.1.1.4'

loop_
_geom_angle_atom_site_label_1
_geom_angle_atom_site_label_2
_geom_angle_atom_site_label_3
_geom_angle
C1 O2 C8 110.5(3)
C8 N1 C9 122.6(3)
C8 N1 H19 114(2)
C9 N1 H19 122(2)
O1 C1 O2 120.5(4)
O1 C1 C2 131.3(4)
O2 C1 C2 108.2(3)
C7 C2 C3 121.2(4)
C7 C2 C1 109.2(3)
C3 C2 C1 129.6(4)
C4 C3 C2 117.8(4)
C4 C3 H3 121.1
C2 C3 H3 121.1
C3 C4 C5 121.0(4)
C3 C4 H4 119.5
C5 C4 H4 119.5
C4 C5 C6 122.1(4)
C4 C5 H5 119.0
C6 C5 H5 119.0
C7 C6 C5 116.8(4)
C7 C6 H6 121.6
C5 C6 H6 121.6
C6 C7 C2 121.1(3)
C6 C7 C8 130.7(4)
C2 C7 C8 108.3(3)
N1 C8 O2 111.7(3)
N1 C8 C7 114.6(3)
O2 C8 C7 103.7(3)
N1 C8 H8 108.9
O2 C8 H8 108.9
C7 C8 H8 108.9
C10 C9 C14 118.3(3)
C10 C9 N1 119.3(3)
C14 C9 N1 122.3(4)
C11 C10 C9 120.6(4)
C11 C10 H10 119.7
C9 C10 H10 119.7
C12 C11 C10 122.4(4)
C12 C11 H11 118.8
C10 C11 H11 118.8
C11 C12 C13 116.5(4)
C11 C12 C15 122.7(4)
C13 C12 C15 120.8(4)
C14 C13 C12 122.1(4)
C14 C13 H13 118.9
C12 C13 H13 118.9
C13 C14 C9 119.9(4)
C13 C14 H14 120.1
C9 C14 H14 120.1
C16 C15 C12 113.3(4)
C16 C15 H15A 108.9
C12 C15 H15A 108.9
C16 C15 H15B 108.9
C12 C15 H15B 108.9
H15A C15 H15B 107.7
C15 C16 C17 115.0(5)
C15 C16 H16A 108.5
C17 C16 H16A 108.5
C15 C16 H16B 108.5
C17 C16 H16B 108.5
H16A C16 H16B 107.5
C18 C17 C16 114.0(6)
C18 C17 H17A 108.8
C16 C17 H17A 108.8
C18 C17 H17B 108.8
C16 C17 H17B 108.8
H17A C17 H17B 107.7
C17 C18 H18A 109.5
C17 C18 H18B 109.5
H18A C18 H18B 109.5
C17 C18 H18C 109.5
H18A C18 H18C 109.5
H18B C18 H18C 109.5

loop_
_geom_bond_atom_site_label_1
_geom_bond_atom_site_label_2
_geom_bond_distance
N1 H19 0.99(4)
C1 O1 1.197(5)
C1 O2 1.362(5)
C1 C2 1.464(5)
C2 C7 1.386(5)
C2 C3 1.395(5)
C3 C4 1.363(6)
C3 H3 0.9300
C4 C5 1.380(6)
C4 H4 0.9300
C5 C6 1.391(6)
C5 H5 0.9300
C6 C7 1.382(5)
C6 H6 0.9300
C7 C8 1.501(5)
C8 N1 1.400(5)
C8 O2 1.484(4)
C8 H8 0.9800
C9 C10 1.381(5)
C9 C14 1.391(5)
C9 N1 1.402(5)
C10 C11 1.381(5)
C10 H10 0.9300
C11 C12 1.375(6)
C11 H11 0.9300
C12 C13 1.394(6)
C12 C15 1.506(6)
C13 C14 1.387(6)
C13 H13 0.9300
C14 H14 0.9300
C15 C16 1.495(7)
C15 H15A 0.9700
C15 H15B 0.9700
C16 C17 1.534(7)
C16 H16A 0.9700
C16 H16B 0.9700
C17 C18 1.449(9)
C17 H17A 0.9700
C17 H17B 0.9700
C18 H18A 0.9600
C18 H18B 0.9600
C18 H18C 0.9600

loop_
_geom_hbond_atom_site_label_D
_geom_hbond_atom_site_label_H
_geom_hbond_atom_site_label_A
_geom_hbond_site_symmetry_A
_geom_hbond_distance_DH
_geom_hbond_distance_HA
_geom_hbond_distance_DA
_geom_hbond_angle_DHA
N1 H19 O1 1_455 0.99(4) 2.04(4) 3.000(4) 165(3)
C3 H3 O1 2_756 0.93 2.44 3.331(5) 161(3)
C10 H10 O2 1_455 0.93 2.70 3.450(5) 138.90(10)
C6 H6 Cg1 1_545 0.93 2.94(3) 3.635(4) 133.3(4)
C17 H17B Cg1 1_565 0.97 2.78(3) 3.663(6) 150.9(4)

loop_
_geom_torsion_atom_site_label_1
_geom_torsion_atom_site_label_2
_geom_torsion_atom_site_label_3
_geom_torsion_atom_site_label_4
_geom_torsion
O1 C1 O2 C8 -179.2(4)
C2 C1 O2 C8 2.3(4)
O1 C1 C2 C7 178.6(4)
O2 C1 C2 C7 -3.1(4)
O1 C1 C2 C3 -0.4(8)
O2 C1 C2 C3 177.9(4)
C7 C2 C3 C4 -0.4(6)
C1 C2 C3 C4 178.6(4)
C2 C3 C4 C5 0.4(6)
C3 C4 C5 C6 -1.4(7)
C4 C5 C6 C7 2.3(6)
C5 C6 C7 C2 -2.2(6)
C5 C6 C7 C8 177.3(4)
C3 C2 C7 C6 1.4(6)
C1 C2 C7 C6 -177.8(4)
C3 C2 C7 C8 -178.3(4)
C1 C2 C7 C8 2.6(4)
C6 C7 C8 N1 57.2(6)
C2 C7 C8 N1 -123.2(4)
C6 C7 C8 O2 179.2(4)
C2 C7 C8 O2 -1.2(4)
N1 C8 O2 C1 123.2(3)
C7 C8 O2 C1 -0.7(4)
O2 C8 N1 C9 71.4(4)
C7 C8 N1 C9 -171.0(3)
C10 C9 N1 C8 176.1(4)
C14 C9 N1 C8 -4.0(6)
C14 C9 C10 C11 2.7(6)
N1 C9 C10 C11 -177.4(4)
C10 C9 C14 C13 -3.9(6)
N1 C9 C14 C13 176.2(4)
C9 C10 C11 C12 -0.5(6)
C10 C11 C12 C13 -0.4(7)
C10 C11 C12 C15 179.5(4)
C11 C12 C13 C14 -0.9(7)
C15 C12 C13 C14 179.2(4)
C12 C13 C14 C9 3.1(7)
C11 C12 C15 C16 91.9(6)
C13 C12 C15 C16 -88.3(6)
C12 C15 C16 C17 -179.3(5)
C15 C16 C17 C18 -75.8(8)

loop_
_cod_related_entry_id
_cod_related_entry_database
_cod_related_entry_code
1 ChemSpider 3859753
